data_7718960
loop_
_publ_author_name
'Gersib, Simon G.'
'Subasinghe, S. M. Supundrika'
'Mankad, Neal P.'

_publ_section_title
;
 Solubilizing dimolybdenum paddlewheel complexes for energy storage
 applications.
;
_journal_issue 27
_journal_name_full 'Dalton transactions (Cambridge, England : 2003)'
_journal_page_first 10546
_journal_page_last 10548
_journal_paper_doi 10.1039/d5dt01246e
_journal_volume 54
_journal_year 2025
_chemical_formula_moiety 'C20 H36 Mo2 O8'
_chemical_formula_sum 'C20 H36 Mo2 O8'
_chemical_formula_weight 596.37
_space_group_crystal_system triclinic
_space_group_IT_number 2
_space_group_name_Hall '-P 1'
_space_group_name_H-M_alt 'P -1'
_atom_sites_solution_hydrogens geom
_atom_sites_solution_primary dual
_audit_creation_date 2024-04-18
_audit_creation_method
;
Olex2 1.5
(compiled 2023.08.24 svn.re1ec1418 for OlexSys, GUI svn.r6817)
;
_audit_update_record
;
2025-01-29 deposited with the CCDC.	2025-06-25 downloaded from the CCDC.
;
_cell_angle_alpha 100.910(10)
_cell_angle_beta 100.241(10)
_cell_angle_gamma 100.417(9)
_cell_formula_units_Z 1
_cell_length_a 5.4672(15)
_cell_length_b 9.644(3)
_cell_length_c 12.603(4)
_cell_measurement_reflns_used 2029
_cell_measurement_temperature 115(2)
_cell_measurement_theta_max 24.47
_cell_measurement_theta_min 3.07
_cell_volume 626.1(3)
_computing_cell_refinement 'SAINT V8.38A (Bruker, 2018)'
_computing_data_reduction 'SAINT V8.38A (Bruker, 2018)'
_computing_molecular_graphics 'Olex2 1.5 (Dolomanov et al., 2009)'
_computing_publication_material 'Olex2 1.5 (Dolomanov et al., 2009)'
_computing_structure_refinement 'SHELXL 2018/3 (Sheldrick, 2015)'
_computing_structure_solution 'SHELXT 2014/5 (Sheldrick, 2014)'
_diffrn_ambient_temperature 115.00
_diffrn_detector_area_resol_mean 8
_diffrn_measured_fraction_theta_full 0.999
_diffrn_measured_fraction_theta_max 0.998
_diffrn_measurement_device_type 'Bruker SMART APEX CCD area detector'
_diffrn_measurement_method '\w and \f scans'
_diffrn_radiation_monochromator graphite
_diffrn_radiation_type MoK\a
_diffrn_radiation_wavelength 0.71073
_diffrn_reflns_av_R_equivalents 0.1569
_diffrn_reflns_av_unetI/netI 0.1016
_diffrn_reflns_Laue_measured_fraction_full 0.999
_diffrn_reflns_Laue_measured_fraction_max 0.998
_diffrn_reflns_limit_h_max 7
_diffrn_reflns_limit_h_min -7
_diffrn_reflns_limit_k_max 13
_diffrn_reflns_limit_k_min -13
_diffrn_reflns_limit_l_max 17
_diffrn_reflns_limit_l_min -17
_diffrn_reflns_number 22504
_diffrn_reflns_point_group_measured_fraction_full 0.999
_diffrn_reflns_point_group_measured_fraction_max 0.998
_diffrn_reflns_theta_full 25.242
_diffrn_reflns_theta_max 29.587
_diffrn_reflns_theta_min 2.451
_diffrn_source 'sealed tube'
_diffrn_source_current 20.0
_diffrn_source_power 1.0
_diffrn_source_voltage 50.0
_diffrn_standards_number 0
_exptl_absorpt_coefficient_mu 1.040
_exptl_absorpt_correction_T_max 0.7455
_exptl_absorpt_correction_T_min 0.5043
_exptl_absorpt_correction_type multi-scan
_exptl_absorpt_process_details
;
SADABS-2016/2 (Bruker,2016) was used for absorption correction.
wR2(int) was 0.1272 before and 0.1034 after correction.
The Ratio of minimum to maximum transmission is 0.6765.
The \l/2 correction factor is Not present.
;
_exptl_crystal_colour yellow
_exptl_crystal_colour_primary yellow
_exptl_crystal_density_diffrn 1.582
_exptl_crystal_description Needle
_exptl_crystal_F_000 304
_exptl_crystal_size_max 0.161
_exptl_crystal_size_mid 0.03
_exptl_crystal_size_min 0.021
_refine_diff_density_max 0.136
_refine_diff_density_min -0.084
_refine_diff_density_rms 0.010
_refine_ls_extinction_method none
_refine_ls_goodness_of_fit_ref 1.027
_refine_ls_hydrogen_treatment constr
_refine_ls_matrix_type full
_refine_ls_number_parameters 142
_refine_ls_number_reflns 3513
_refine_ls_number_restraints 0
_refine_ls_restrained_S_all 1.027
_refine_ls_R_factor_all 0.1131
_refine_ls_R_factor_gt 0.0810
_refine_ls_shift/su_max 0.010
_refine_ls_shift/su_mean 0.000
_refine_ls_structure_factor_coef Fsqd
_refine_ls_weighting_details 'w=1/[\s^2^(Fo^2^)+(0.1450P)^2^] where P=(Fo^2^+2Fc^2^)/3'
_refine_ls_weighting_scheme calc
_refine_ls_wR_factor_gt 0.1974
_refine_ls_wR_factor_ref 0.2202
_reflns_Friedel_coverage 0.000
_reflns_number_gt 2596
_reflns_number_total 3513
_reflns_threshold_expression 'I > 2\s(I)'
_cod_data_source_file d5dt01246e2.cif
_cod_data_source_block sg14_1_a
_cod_depositor_comments 'Adding full bibliography for 7718960--7718962.cif.'
_cod_database_code 7718960
_shelx_shelxl_version_number 2018/3
_shelx_space_group_comment
;
The symmetry employed for this shelxl refinement is uniquely defined
by the following loop, which should always be used as a source of
symmetry information in preference to the above space-group names.
They are only intended as comments.
;
_shelx_estimated_absorpt_t_max 0.978
_shelx_estimated_absorpt_t_min 0.850
_olex2_refinement_description
;
1. Fixed Uiso
 At 1.2 times of:
  All C(H) groups, All C(H,H) groups
 At 1.5 times of:
  All C(H,H,H) groups
2.a Ternary CH refined with riding coordinates:
 C009(H009), C00B(H00e)
2.b Secondary CH2 refined with riding coordinates:
 C007(H00a,H00b), C00A(H00c,H00d)
2.c Idealised Me refined as rotating group:
 C00C(H00f,H00g,H00h), C00D(H00i,H00j,H00k), C00E(H00l,H00m,H00n), C00F(H00o,
 H00p,H00q)
;
_olex2_submission_special_instructions 'No special instructions were received'

loop_
_space_group_symop_operation_xyz
'x, y, z'
'-x, -y, -z'

loop_
_atom_site_label
_atom_site_type_symbol
_atom_site_fract_x
_atom_site_fract_y
_atom_site_fract_z
_atom_site_U_iso_or_equiv
_atom_site_adp_type
_atom_site_occupancy
_atom_site_site_symmetry_order
_atom_site_calc_flag
_atom_site_refinement_flags_posn
_atom_site_refinement_flags_adp
_atom_site_refinement_flags_occupancy
_atom_site_disorder_assembly
_atom_site_disorder_group
Mo01 Mo 0.67718(9) 0.55998(6) 0.49679(5) 0.0357(10) Uani 1 1 d . . . . .
O002 O 0.4034(9) 0.5082(5) 0.6765(4) 0.0416(14) Uani 1 1 d . . . . .
O003 O 0.5335(9) 0.7454(5) 0.4774(4) 0.0386(14) Uani 1 1 d . . . . .
O004 O 0.7798(9) 0.6373(5) 0.6696(4) 0.0418(14) Uani 1 1 d . . . . .
O005 O 0.1540(9) 0.6194(5) 0.4853(4) 0.0416(14) Uani 1 1 d . . . . .
C006 C 0.2970(12) 0.7352(7) 0.4716(6) 0.0392(17) Uani 1 1 d . . . . .
C007 C 0.1758(13) 0.8536(7) 0.4400(6) 0.0424(18) Uani 1 1 d . . . . .
H00A H 0.267724 0.947368 0.490614 0.051 Uiso 1 1 calc R U . . .
H00B H -0.002949 0.835353 0.448603 0.051 Uiso 1 1 calc R U . . .
C008 C 0.6151(14) 0.5949(7) 0.7239(6) 0.0444(18) Uani 1 1 d . . . . .
C009 C 0.1801(14) 0.8632(8) 0.3204(7) 0.0465(19) Uani 1 1 d . . . . .
H009 H 0.361787 0.892559 0.315217 0.056 Uiso 1 1 calc R U . . .
C00A C 0.6695(17) 0.6473(9) 0.8479(7) 0.055(2) Uani 1 1 d . . . . .
H00C H 0.825422 0.725838 0.871809 0.066 Uiso 1 1 calc R U . . .
H00D H 0.703344 0.566772 0.882573 0.066 Uiso 1 1 calc R U . . .
C00B C 0.4494(17) 0.7038(9) 0.8896(7) 0.057(2) Uani 1 1 d . . . . .
H00E H 0.292310 0.624393 0.862678 0.068 Uiso 1 1 calc R U . . .
C00C C 0.0425(17) 0.9778(9) 0.2895(8) 0.058(2) Uani 1 1 d . . . . .
H00F H -0.136679 0.950437 0.293388 0.087 Uiso 1 1 calc R U . . .
H00G H 0.052762 0.985818 0.213966 0.087 Uiso 1 1 calc R U . . .
H00H H 0.122579 1.071141 0.341136 0.087 Uiso 1 1 calc R U . . .
C00D C 0.062(2) 0.7154(9) 0.2400(7) 0.062(2) Uani 1 1 d . . . . .
H00I H -0.116293 0.684720 0.243684 0.092 Uiso 1 1 calc R U . . .
H00J H 0.156691 0.643744 0.260608 0.092 Uiso 1 1 calc R U . . .
H00K H 0.071538 0.723497 0.164373 0.092 Uiso 1 1 calc R U . . .
C00E C 0.397(2) 0.8336(10) 0.8429(9) 0.067(3) Uani 1 1 d . . . . .
H00L H 0.258503 0.868216 0.871693 0.101 Uiso 1 1 calc R U . . .
H00M H 0.348009 0.804280 0.761902 0.101 Uiso 1 1 calc R U . . .
H00N H 0.551340 0.911459 0.865271 0.101 Uiso 1 1 calc R U . . .
C00F C 0.505(2) 0.7417(12) 1.0154(8) 0.080(3) Uani 1 1 d . . . . .
H00O H 0.662198 0.817098 1.043893 0.121 Uiso 1 1 calc R U . . .
H00P H 0.525964 0.655260 1.043031 0.121 Uiso 1 1 calc R U . . .
H00Q H 0.363231 0.777301 1.040280 0.121 Uiso 1 1 calc R U . . .

loop_
_atom_site_aniso_label
_atom_site_aniso_U_11
_atom_site_aniso_U_22
_atom_site_aniso_U_33
_atom_site_aniso_U_23
_atom_site_aniso_U_13
_atom_site_aniso_U_12
Mo01 0.0256(10) 0.0264(10) 0.0555(11) 0.0122(3) 0.0103(3) 0.0026(3)
O002 0.031(2) 0.038(3) 0.056(3) 0.015(2) 0.007(2) 0.0030(18)
O003 0.031(2) 0.029(2) 0.055(3) 0.0103(19) 0.0096(19) 0.0042(17)
O004 0.030(2) 0.033(2) 0.062(3) 0.013(2) 0.010(2) 0.0040(18)
O005 0.032(2) 0.035(3) 0.057(3) 0.013(2) 0.012(2) 0.0024(18)
C006 0.031(3) 0.031(3) 0.053(4) 0.008(3) 0.009(3) 0.002(2)
C007 0.032(3) 0.027(3) 0.069(5) 0.015(3) 0.012(3) 0.006(2)
C008 0.047(4) 0.033(3) 0.054(4) 0.013(3) 0.012(3) 0.004(3)
C009 0.037(3) 0.038(4) 0.068(5) 0.020(3) 0.011(3) 0.007(3)
C00A 0.057(5) 0.050(4) 0.056(5) 0.018(4) 0.009(4) 0.003(4)
C00B 0.059(5) 0.040(4) 0.062(5) 0.008(3) 0.011(4) -0.005(3)
C00C 0.057(5) 0.042(4) 0.073(6) 0.023(4) 0.007(4) 0.003(3)
C00D 0.081(6) 0.051(5) 0.059(5) 0.020(4) 0.020(4) 0.018(4)
C00E 0.070(6) 0.053(5) 0.078(6) 0.013(4) 0.017(5) 0.016(4)
C00F 0.109(9) 0.066(6) 0.062(6) 0.005(5) 0.033(6) 0.005(6)

loop_
_atom_type_symbol
_atom_type_description
_atom_type_scat_dispersion_real
_atom_type_scat_dispersion_imag
_atom_type_scat_source
C C 0.0033 0.0016 'International Tables Vol C Tables 4.2.6.8 and 6.1.1.4'
H H 0.0000 0.0000 'International Tables Vol C Tables 4.2.6.8 and 6.1.1.4'
Mo Mo -1.6832 0.6857 'International Tables Vol C Tables 4.2.6.8 and 6.1.1.4'
O O 0.0106 0.0060 'International Tables Vol C Tables 4.2.6.8 and 6.1.1.4'

loop_
_geom_angle_atom_site_label_1
_geom_angle_atom_site_label_2
_geom_angle_atom_site_label_3
_geom_angle
_geom_angle_site_symmetry_1
_geom_angle_site_symmetry_3
_geom_angle_publ_flag
Mo01 Mo01 O002 91.29(13) 2_666 2_666 ?
Mo01 Mo01 O003 93.34(13) 2_666 . ?
Mo01 Mo01 O004 92.44(13) 2_666 . ?
Mo01 Mo01 O005 90.53(13) 2_666 2_666 ?
O002 Mo01 O003 88.24(19) 2_666 . ?
O002 Mo01 O004 176.25(17) 2_666 . ?
O002 Mo01 O005 91.30(19) 2_666 2_666 ?
O003 Mo01 O005 176.11(16) . 2_666 ?
O004 Mo01 O003 91.15(19) . . ?
O004 Mo01 O005 89.06(19) . 2_666 ?
C008 O002 Mo01 117.9(5) . 2_666 ?
C006 O003 Mo01 117.0(4) . . ?
C008 O004 Mo01 116.4(5) . . ?
C006 O005 Mo01 117.9(4) . 2_666 ?
O003 C006 O005 121.0(6) . . ?
O003 C006 C007 119.6(6) . . ?
O005 C006 C007 119.2(6) . . ?
C006 C007 H00A 109.3 . . ?
C006 C007 H00B 109.3 . . ?
C006 C007 C009 111.7(6) . . ?
H00A C007 H00B 107.9 . . ?
C009 C007 H00A 109.3 . . ?
C009 C007 H00B 109.3 . . ?
O002 C008 O004 122.0(7) . . ?
O002 C008 C00A 117.9(7) . . ?
O004 C008 C00A 120.2(7) . . ?
C007 C009 H009 108.2 . . ?
C007 C009 C00D 110.9(6) . . ?
C00C C009 C007 110.2(7) . . ?
C00C C009 H009 108.2 . . ?
C00C C009 C00D 111.0(7) . . ?
C00D C009 H009 108.2 . . ?
C008 C00A H00C 108.9 . . ?
C008 C00A H00D 108.9 . . ?
C008 C00A C00B 113.2(7) . . ?
H00C C00A H00D 107.7 . . ?
C00B C00A H00C 108.9 . . ?
C00B C00A H00D 108.9 . . ?
C00A C00B H00E 107.9 . . ?
C00E C00B C00A 111.2(7) . . ?
C00E C00B H00E 107.9 . . ?
C00F C00B C00A 110.7(8) . . ?
C00F C00B H00E 107.9 . . ?
C00F C00B C00E 111.0(8) . . ?
C009 C00C H00F 109.5 . . ?
C009 C00C H00G 109.5 . . ?
C009 C00C H00H 109.5 . . ?
H00F C00C H00G 109.5 . . ?
H00F C00C H00H 109.5 . . ?
H00G C00C H00H 109.5 . . ?
C009 C00D H00I 109.5 . . ?
C009 C00D H00J 109.5 . . ?
C009 C00D H00K 109.5 . . ?
H00I C00D H00J 109.5 . . ?
H00I C00D H00K 109.5 . . ?
H00J C00D H00K 109.5 . . ?
C00B C00E H00L 109.5 . . ?
C00B C00E H00M 109.5 . . ?
C00B C00E H00N 109.5 . . ?
H00L C00E H00M 109.5 . . ?
H00L C00E H00N 109.5 . . ?
H00M C00E H00N 109.5 . . ?
C00B C00F H00O 109.5 . . ?
C00B C00F H00P 109.5 . . ?
C00B C00F H00Q 109.5 . . ?
H00O C00F H00P 109.5 . . ?
H00O C00F H00Q 109.5 . . ?
H00P C00F H00Q 109.5 . . ?

loop_
_geom_bond_atom_site_label_1
_geom_bond_atom_site_label_2
_geom_bond_distance
_geom_bond_site_symmetry_2
_geom_bond_publ_flag
Mo01 Mo01 2.0926(11) 2_666 ?
Mo01 O002 2.099(5) 2_666 ?
Mo01 O003 2.116(5) . ?
Mo01 O004 2.101(5) . ?
Mo01 O005 2.132(5) 2_666 ?
O002 C008 1.269(9) . ?
O003 C006 1.266(8) . ?
O004 C008 1.280(9) . ?
O005 C006 1.302(8) . ?
C006 C007 1.501(9) . ?
C007 H00A 0.9900 . ?
C007 H00B 0.9900 . ?
C007 C009 1.531(11) . ?
C008 C00A 1.505(11) . ?
C009 H009 1.0000 . ?
C009 C00C 1.516(11) . ?
C009 C00D 1.537(12) . ?
C00A H00C 0.9900 . ?
C00A H00D 0.9900 . ?
C00A C00B 1.541(13) . ?
C00B H00E 1.0000 . ?
C00B C00E 1.531(13) . ?
C00B C00F 1.519(13) . ?
C00C H00F 0.9800 . ?
C00C H00G 0.9800 . ?
C00C H00H 0.9800 . ?
C00D H00I 0.9800 . ?
C00D H00J 0.9800 . ?
C00D H00K 0.9800 . ?
C00E H00L 0.9800 . ?
C00E H00M 0.9800 . ?
C00E H00N 0.9800 . ?
C00F H00O 0.9800 . ?
C00F H00P 0.9800 . ?
C00F H00Q 0.9800 . ?

loop_
_geom_torsion_atom_site_label_1
_geom_torsion_atom_site_label_2
_geom_torsion_atom_site_label_3
_geom_torsion_atom_site_label_4
_geom_torsion
_geom_torsion_site_symmetry_1
_geom_torsion_site_symmetry_2
_geom_torsion_site_symmetry_3
_geom_torsion_site_symmetry_4
_geom_torsion_publ_flag
Mo01 O002 C008 O004 -2.0(9) 2_666 . . . ?
Mo01 O002 C008 C00A 178.2(5) 2_666 . . . ?
Mo01 O003 C006 O005 5.0(9) . . . . ?
Mo01 O003 C006 C007 -170.4(5) . . . . ?
Mo01 O004 C008 O002 1.6(9) . . . . ?
Mo01 O004 C008 C00A -178.6(5) . . . . ?
Mo01 O005 C006 O003 -5.5(9) 2_666 . . . ?
Mo01 O005 C006 C007 170.0(5) 2_666 . . . ?
O002 C008 C00A C00B -49.1(9) . . . . ?
O003 C006 C007 C009 66.2(9) . . . . ?
O004 C008 C00A C00B 131.1(8) . . . . ?
O005 C006 C007 C009 -109.3(7) . . . . ?
C006 C007 C009 C00C 176.7(6) . . . . ?
C006 C007 C009 C00D 53.4(8) . . . . ?
C008 C00A C00B C00E -61.4(9) . . . . ?
C008 C00A C00B C00F 174.7(7) . . . . ?
